data_4514300
loop_
_publ_author_name
'Lanzi, Matteo'
'Ca\~neque, Tatiana'
'Marchi\`o, Luciano'
'Maggi, Raimondo'
'Bigi, Franca'
'Malacria, Max'
'Maestri, Giovanni'

_publ_section_title
;
 Alternative Routes to Tricyclic Cyclohexenes with Trinuclear Palladium
 Complexes
;
_journal_issue 1
_journal_name_full 'ACS Catalysis'
_journal_page_first 144
_journal_paper_doi 10.1021/acscatal.7b03366
_journal_volume 8
_journal_year 2017
_chemical_formula_moiety 'C29 H29 N O3 S'
_chemical_formula_sum 'C29 H29 N O3 S'
_chemical_formula_weight 471.59
_space_group_crystal_system monoclinic
_space_group_IT_number 15
_space_group_name_Hall '-C 2yc'
_space_group_name_H-M_alt 'C 1 2/c 1'
_symmetry_space_group_name_Hall '-C 2yc'
_symmetry_space_group_name_H-M 'C 1 2/c 1'
_atom_sites_solution_hydrogens geom
_atom_sites_solution_primary dual
_audit_creation_date 2017-07-12
_audit_creation_method
;
Olex2 1.2
(compiled 2017.03.28 svn.r3405 for OlexSys, GUI svn.r5337)
;
_cell_angle_alpha 90
_cell_angle_beta 104.314(2)
_cell_angle_gamma 90
_cell_formula_units_Z 8
_cell_length_a 19.9655(17)
_cell_length_b 9.2515(8)
_cell_length_c 27.268(2)
_cell_measurement_reflns_used 1105
_cell_measurement_temperature 296
_cell_measurement_theta_max 25.215
_cell_measurement_theta_min 2.440
_cell_volume 4880.3(7)
_computing_cell_refinement 'SAINT V8.18C (?, 2016)'
_computing_data_reduction 'SAINT V8.18C (?, 2016)'
_computing_molecular_graphics 'Olex2 (Dolomanov et al., 2009)'
_computing_publication_material 'Olex2 (Dolomanov et al., 2009)'
_computing_structure_refinement 'ShelXL (Sheldrick, 2015)'
_computing_structure_solution 'ShelXT (Sheldrick, 2015)'
_diffrn_ambient_temperature 296.15
_diffrn_measured_fraction_theta_full 0.999
_diffrn_measured_fraction_theta_max 0.997
_diffrn_measurement_device_type 'Bruker Smart Breeze'
_diffrn_measurement_method 'Theta & omega scan'
_diffrn_radiation_type MoK\a
_diffrn_radiation_wavelength 0.71073
_diffrn_reflns_av_R_equivalents 0.0456
_diffrn_reflns_av_unetI/netI 0.0429
_diffrn_reflns_Laue_measured_fraction_full 0.999
_diffrn_reflns_Laue_measured_fraction_max 0.997
_diffrn_reflns_limit_h_max 23
_diffrn_reflns_limit_h_min -24
_diffrn_reflns_limit_k_max 11
_diffrn_reflns_limit_k_min 0
_diffrn_reflns_limit_l_max 33
_diffrn_reflns_limit_l_min 0
_diffrn_reflns_number 4704
_diffrn_reflns_point_group_measured_fraction_full 0.999
_diffrn_reflns_point_group_measured_fraction_max 0.997
_diffrn_reflns_theta_full 25.242
_diffrn_reflns_theta_max 25.826
_diffrn_reflns_theta_min 1.541
_diffrn_source 'sealed tube'
_exptl_absorpt_coefficient_mu 0.164
_exptl_absorpt_correction_type multi-scan
_exptl_absorpt_process_details
;
 TWINABS-2008/4 (Bruker,2010) was used for absorption correction.
 
For component 1:
 wR2(int) was 0.1114 before and 0.0612 after correction.
 The Ratio of minimum to maximum transmission not present.
 The \l/2 correction factor is Not present
 
For component 2:
 wR2(int) was 0.1033 before and 0.0541 after correction.
 The Ratio of minimum to maximum transmission is 0.83.
 The \l/2 correction factor is Not present

Final HKLF 4 output contains 48208 reflections, Rint = 0.0852
 (10548 with I > 3sig(I), Rint = 0.0456)
;
_exptl_crystal_colour colourless
_exptl_crystal_colour_primary colourless
_exptl_crystal_density_diffrn 1.284
_exptl_crystal_description block
_exptl_crystal_F_000 2000
_exptl_crystal_recrystallization_method 'recrystallized from hexane/ethylacetate'
_exptl_crystal_size_max 0.32
_exptl_crystal_size_mid 0.14
_exptl_crystal_size_min 0.12
_exptl_transmission_factor_max 0.745
_exptl_transmission_factor_min 0.617
_refine_diff_density_max 0.163
_refine_diff_density_min -0.249
_refine_diff_density_rms 0.039
_refine_ls_extinction_coef 0.0007(2)
_refine_ls_extinction_expression Fc^*^=kFc[1+0.001xFc^2^\l^3^/sin(2\q)]^-1/4^
_refine_ls_extinction_method 'SHELXL-2014/7 (Sheldrick 2014'
_refine_ls_goodness_of_fit_ref 1.013
_refine_ls_hydrogen_treatment constr
_refine_ls_matrix_type full
_refine_ls_number_parameters 309
_refine_ls_number_reflns 4704
_refine_ls_number_restraints 0
_refine_ls_restrained_S_all 1.013
_refine_ls_R_factor_all 0.1005
_refine_ls_R_factor_gt 0.0557
_refine_ls_shift/su_max 0.000
_refine_ls_shift/su_mean 0.000
_refine_ls_structure_factor_coef Fsqd
_refine_ls_weighting_details 'w=1/[\s^2^(Fo^2^)+(0.0880P)^2^] where P=(Fo^2^+2Fc^2^)/3'
_refine_ls_weighting_scheme calc
_refine_ls_wR_factor_gt 0.1409
_refine_ls_wR_factor_ref 0.1631
_reflns_Friedel_coverage 0.000
_reflns_number_gt 2835
_reflns_number_total 4704
_reflns_threshold_expression 'I > 2\s(I)'
_cod_data_source_file cs7b03366_si_003.cif
_cod_data_source_block lm227
_cod_depositor_comments 'Adding full bibliography for 4514299--4514300.cif.'
_cod_database_code 4514300
_shelx_shelxl_version_number 2014/7
_shelx_space_group_comment
;
The symmetry employed for this shelxl refinement is uniquely defined
by the following loop, which should always be used as a source of
symmetry information in preference to the above space-group names.
They are only intended as comments.
;
_olex2_refinement_description
;
1. Fixed Uiso
 At 1.2 times of:
  All C(H) groups, All C(H,H) groups
 At 1.5 times of:
  All C(H,H,H) groups
2.a Ternary CH refined with riding coordinates:
 C9(H9), C16(H16), C10(H10), C17(H17)
2.b Secondary CH2 refined with riding coordinates:
 C8(H8A,H8B), C11(H11A,H11B), C14(H14A,H14B), C13(H13A,H13B)
2.c Aromatic/amide H refined with riding coordinates:
 C19(H19), C23(H23), C20(H20), C22(H22), C6(H6), C21(H21), C25(H25), C2(H2),
 C29(H29), C5(H5), C27(H27), C3(H3), C28(H28), C26(H26)
2.d Idealised Me refined as rotating group:
 C7(H7A,H7B,H7C)
;
_olex2_submission_special_instructions 'No special instructions were received'

loop_
_space_group_symop_operation_xyz
'x, y, z'
'-x, y, -z+1/2'
'x+1/2, y+1/2, z'
'-x+1/2, y+1/2, -z+1/2'
'-x, -y, -z'
'x, -y, z-1/2'
'-x+1/2, -y+1/2, -z'
'x+1/2, -y+1/2, z-1/2'

loop_
_atom_site_label
_atom_site_type_symbol
_atom_site_fract_x
_atom_site_fract_y
_atom_site_fract_z
_atom_site_U_iso_or_equiv
_atom_site_adp_type
_atom_site_occupancy
_atom_site_site_symmetry_order
_atom_site_calc_flag
_atom_site_refinement_flags_posn
S1 S 0.64388(4) 0.94479(8) 0.28361(3) 0.0647(3) Uani 1 1 d .
O3 O 0.84755(9) 0.3598(2) 0.40046(8) 0.0753(6) Uani 1 1 d .
N1 N 0.65474(10) 0.7747(2) 0.27329(8) 0.0543(6) Uani 1 1 d .
O1 O 0.70885(10) 1.0132(2) 0.28597(9) 0.0839(7) Uani 1 1 d .
O2 O 0.58303(10) 0.9918(2) 0.24752(8) 0.0841(7) Uani 1 1 d .
C18 C 0.52945(12) 0.4417(3) 0.33447(9) 0.0470(6) Uani 1 1 d .
C9 C 0.63504(11) 0.5759(3) 0.32101(9) 0.0462(6) Uani 1 1 d .
H9 H 0.6438 0.6329 0.3522 0.055 Uiso 1 1 calc R
C24 C 0.64069(13) 0.4215(3) 0.42977(10) 0.0540(7) Uani 1 1 d .
C19 C 0.50383(13) 0.5575(3) 0.35689(9) 0.0517(6) Uani 1 1 d .
H19 H 0.5333 0.6326 0.3711 0.062 Uiso 1 1 calc R
C16 C 0.65332(12) 0.3651(3) 0.38067(10) 0.0531(7) Uani 1 1 d .
H16 H 0.6439 0.2610 0.3797 0.064 Uiso 1 1 calc R
C10 C 0.70421(12) 0.5550(3) 0.30766(10) 0.0516(6) Uani 1 1 d .
H10 H 0.6960 0.5013 0.2757 0.062 Uiso 1 1 calc R
C8 C 0.59800(12) 0.6736(3) 0.27807(9) 0.0500(6) Uani 1 1 d .
H8A H 0.5805 0.6193 0.2471 0.060 Uiso 1 1 calc R
H8B H 0.5602 0.7250 0.2867 0.060 Uiso 1 1 calc R
C1 C 0.62645(13) 0.9569(3) 0.34353(11) 0.0556(7) Uani 1 1 d .
C17 C 0.60415(11) 0.4327(3) 0.33152(10) 0.0492(6) Uani 1 1 d .
H17 H 0.6055 0.3681 0.3033 0.059 Uiso 1 1 calc R
C12 C 0.75144(12) 0.4674(3) 0.34787(10) 0.0539(7) Uani 1 1 d .
C15 C 0.72776(13) 0.3831(3) 0.37896(10) 0.0547(7) Uani 1 1 d .
C23 C 0.48444(13) 0.3300(3) 0.31459(10) 0.0555(7) Uani 1 1 d .
H23 H 0.5006 0.2505 0.3000 0.067 Uiso 1 1 calc R
C11 C 0.72363(12) 0.7089(3) 0.29784(11) 0.0590(7) Uani 1 1 d .
H11A H 0.7454 0.7581 0.3291 0.071 Uiso 1 1 calc R
H11B H 0.7545 0.7114 0.2754 0.071 Uiso 1 1 calc R
C20 C 0.43512(14) 0.5623(3) 0.35831(10) 0.0595(7) Uani 1 1 d .
H20 H 0.4185 0.6408 0.3730 0.071 Uiso 1 1 calc R
C22 C 0.41591(15) 0.3360(3) 0.31626(11) 0.0682(8) Uani 1 1 d .
H22 H 0.3863 0.2609 0.3025 0.082 Uiso 1 1 calc R
C6 C 0.67967(15) 0.9598(3) 0.38668(12) 0.0661(8) Uani 1 1 d .
H6 H 0.7252 0.9620 0.3841 0.079 Uiso 1 1 calc R
C21 C 0.39107(14) 0.4506(4) 0.33787(11) 0.0689(8) Uani 1 1 d .
H21 H 0.3449 0.4535 0.3388 0.083 Uiso 1 1 calc R
C25 C 0.59393(15) 0.3527(3) 0.45211(13) 0.0739(9) Uani 1 1 d .
H25 H 0.5714 0.2697 0.4373 0.089 Uiso 1 1 calc R
C2 C 0.55838(14) 0.9551(3) 0.34830(13) 0.0672(8) Uani 1 1 d .
H2 H 0.5217 0.9559 0.3196 0.081 Uiso 1 1 calc R
C29 C 0.67286(14) 0.5439(3) 0.45325(11) 0.0626(7) Uani 1 1 d .
H29 H 0.7047 0.5918 0.4393 0.075 Uiso 1 1 calc R
C14 C 0.78722(13) 0.3039(3) 0.41279(12) 0.0718(9) Uani 1 1 d .
H14A H 0.7887 0.3215 0.4481 0.086 Uiso 1 1 calc R
H14B H 0.7832 0.2007 0.4065 0.086 Uiso 1 1 calc R
C5 C 0.66559(17) 0.9594(3) 0.43360(14) 0.0773(9) Uani 1 1 d .
H5 H 0.7020 0.9627 0.4624 0.093 Uiso 1 1 calc R
C13 C 0.82823(14) 0.4517(3) 0.35732(12) 0.0721(9) Uani 1 1 d .
H13A H 0.8405 0.4084 0.3283 0.086 Uiso 1 1 calc R
H13B H 0.8508 0.5450 0.3641 0.086 Uiso 1 1 calc R
C27 C 0.61217(19) 0.5283(5) 0.51840(13) 0.0892(11) Uani 1 1 d .
H27 H 0.6023 0.5646 0.5477 0.107 Uiso 1 1 calc R
C3 C 0.54611(17) 0.9520(3) 0.39583(15) 0.0777(9) Uani 1 1 d .
H3 H 0.5007 0.9484 0.3988 0.093 Uiso 1 1 calc R
C28 C 0.65876(17) 0.5972(4) 0.49712(11) 0.0761(9) Uani 1 1 d .
H28 H 0.6811 0.6801 0.5122 0.091 Uiso 1 1 calc R
C4 C 0.59893(19) 0.9541(3) 0.43889(14) 0.0781(9) Uani 1 1 d .
C26 C 0.58028(19) 0.4058(5) 0.49628(14) 0.0903(11) Uani 1 1 d .
H26 H 0.5492 0.3577 0.5109 0.108 Uiso 1 1 calc R
C7 C 0.5848(2) 0.9515(5) 0.49092(16) 0.1179(14) Uani 1 1 d .
H7A H 0.6276 0.9403 0.5161 0.177 Uiso 1 1 calc GR
H7B H 0.5547 0.8721 0.4931 0.177 Uiso 1 1 calc GR
H7C H 0.5632 1.0405 0.4966 0.177 Uiso 1 1 calc GR

loop_
_atom_site_aniso_label
_atom_site_aniso_U_11
_atom_site_aniso_U_22
_atom_site_aniso_U_33
_atom_site_aniso_U_23
_atom_site_aniso_U_13
_atom_site_aniso_U_12
S1 0.0520(4) 0.0622(5) 0.0767(5) 0.0218(4) 0.0096(4) -0.0018(3)
O3 0.0489(11) 0.0925(15) 0.0819(14) 0.0068(12) 0.0113(10) 0.0190(10)
N1 0.0441(12) 0.0620(14) 0.0570(13) 0.0104(11) 0.0129(10) -0.0023(10)
O1 0.0608(13) 0.0777(14) 0.1134(18) 0.0278(12) 0.0222(12) -0.0169(10)
O2 0.0655(13) 0.0903(15) 0.0862(15) 0.0392(12) -0.0006(11) 0.0106(11)
C18 0.0417(13) 0.0482(14) 0.0505(14) 0.0038(12) 0.0107(11) -0.0011(11)
C9 0.0378(13) 0.0491(15) 0.0505(15) -0.0025(11) 0.0087(11) 0.0011(11)
C24 0.0464(15) 0.0539(16) 0.0607(17) 0.0140(13) 0.0113(12) 0.0108(12)
C19 0.0458(15) 0.0541(16) 0.0556(16) 0.0019(12) 0.0134(12) -0.0022(12)
C16 0.0499(15) 0.0424(14) 0.0656(17) 0.0006(12) 0.0113(13) 0.0040(11)
C10 0.0412(14) 0.0620(17) 0.0549(16) -0.0074(13) 0.0180(12) 0.0014(12)
C8 0.0445(14) 0.0574(16) 0.0472(14) 0.0004(12) 0.0097(11) -0.0023(11)
C1 0.0451(15) 0.0399(15) 0.0763(19) -0.0007(13) 0.0045(13) -0.0003(11)
C17 0.0420(14) 0.0502(15) 0.0561(15) -0.0071(12) 0.0136(12) 0.0016(11)
C12 0.0413(14) 0.0588(17) 0.0614(17) -0.0045(13) 0.0123(12) 0.0103(12)
C15 0.0451(14) 0.0507(15) 0.0659(17) -0.0021(13) 0.0093(13) 0.0101(12)
C23 0.0539(16) 0.0528(16) 0.0587(17) 0.0020(12) 0.0119(13) -0.0050(12)
C11 0.0416(14) 0.0672(18) 0.0693(18) 0.0067(14) 0.0158(13) 0.0017(12)
C20 0.0577(17) 0.0693(18) 0.0553(16) 0.0101(14) 0.0209(13) 0.0157(14)
C22 0.0569(18) 0.076(2) 0.0702(19) 0.0037(16) 0.0132(15) -0.0231(15)
C6 0.0526(17) 0.0565(18) 0.086(2) -0.0057(15) 0.0100(16) 0.0031(13)
C21 0.0466(16) 0.091(2) 0.071(2) 0.0098(17) 0.0179(15) -0.0096(16)
C25 0.0639(19) 0.072(2) 0.087(2) 0.0275(17) 0.0216(17) 0.0100(15)
C2 0.0499(17) 0.0564(18) 0.090(2) -0.0093(15) 0.0083(15) 0.0011(13)
C29 0.0593(17) 0.0697(19) 0.0572(18) 0.0042(15) 0.0112(14) 0.0083(14)
C14 0.0546(17) 0.0668(19) 0.091(2) 0.0094(16) 0.0133(16) 0.0132(14)
C5 0.068(2) 0.069(2) 0.088(2) -0.0155(17) 0.0054(18) 0.0107(16)
C13 0.0463(16) 0.091(2) 0.080(2) 0.0050(18) 0.0175(15) 0.0173(15)
C27 0.086(3) 0.120(3) 0.066(2) 0.016(2) 0.027(2) 0.034(2)
C3 0.062(2) 0.064(2) 0.113(3) -0.0202(18) 0.032(2) 0.0001(15)
C28 0.075(2) 0.087(2) 0.062(2) -0.0046(17) 0.0106(17) 0.0158(17)
C4 0.087(2) 0.062(2) 0.089(2) -0.0187(17) 0.028(2) 0.0100(17)
C26 0.083(2) 0.113(3) 0.087(3) 0.037(2) 0.044(2) 0.019(2)
C7 0.134(4) 0.120(3) 0.112(3) -0.019(3) 0.053(3) 0.023(3)

loop_
_atom_type_symbol
_atom_type_description
_atom_type_scat_dispersion_real
_atom_type_scat_dispersion_imag
_atom_type_scat_source
C C 0.0033 0.0016 'International Tables Vol C Tables 4.2.6.8 and 6.1.1.4'
H H 0.0000 0.0000 'International Tables Vol C Tables 4.2.6.8 and 6.1.1.4'
N N 0.0061 0.0033 'International Tables Vol C Tables 4.2.6.8 and 6.1.1.4'
O O 0.0106 0.0060 'International Tables Vol C Tables 4.2.6.8 and 6.1.1.4'
S S 0.1246 0.1234 'International Tables Vol C Tables 4.2.6.8 and 6.1.1.4'

loop_
_geom_angle_atom_site_label_1
_geom_angle_atom_site_label_2
_geom_angle_atom_site_label_3
_geom_angle
N1 S1 C1 106.81(11)
O1 S1 N1 106.15(12)
O1 S1 C1 108.42(14)
O2 S1 N1 107.64(13)
O2 S1 O1 120.22(13)
O2 S1 C1 106.92(13)
C13 O3 C14 109.8(2)
C8 N1 S1 116.98(16)
C8 N1 C11 109.68(19)
C11 N1 S1 117.55(17)
C19 C18 C17 122.6(2)
C23 C18 C19 118.1(2)
C23 C18 C17 119.3(2)
C10 C9 H9 107.4
C8 C9 H9 107.4
C8 C9 C10 100.86(19)
C17 C9 H9 107.4
C17 C9 C10 111.64(19)
C17 C9 C8 121.4(2)
C25 C24 C16 120.4(3)
C29 C24 C16 122.2(2)
C29 C24 C25 117.3(3)
C18 C19 H19 119.6
C20 C19 C18 120.8(2)
C20 C19 H19 119.6
C24 C16 H16 106.9
C24 C16 C17 114.13(19)
C17 C16 H16 106.9
C15 C16 C24 111.7(2)
C15 C16 H16 106.9
C15 C16 C17 109.9(2)
C9 C10 H10 108.3
C12 C10 C9 109.7(2)
C12 C10 H10 108.3
C12 C10 C11 119.7(2)
C11 C10 C9 102.09(19)
C11 C10 H10 108.3
N1 C8 C9 101.77(18)
N1 C8 H8A 111.4
N1 C8 H8B 111.4
C9 C8 H8A 111.4
C9 C8 H8B 111.4
H8A C8 H8B 109.3
C6 C1 S1 120.5(2)
C6 C1 C2 118.9(3)
C2 C1 S1 120.5(2)
C18 C17 C9 114.40(19)
C18 C17 C16 112.9(2)
C18 C17 H17 107.0
C9 C17 C16 108.00(19)
C9 C17 H17 107.0
C16 C17 H17 107.0
C10 C12 C13 127.7(2)
C15 C12 C10 121.9(2)
C15 C12 C13 110.2(2)
C12 C15 C16 126.6(2)
C12 C15 C14 109.1(2)
C14 C15 C16 124.2(2)
C18 C23 H23 119.7
C22 C23 C18 120.5(2)
C22 C23 H23 119.7
N1 C11 C10 102.30(19)
N1 C11 H11A 111.3
N1 C11 H11B 111.3
C10 C11 H11A 111.3
C10 C11 H11B 111.3
H11A C11 H11B 109.2
C19 C20 H20 119.9
C21 C20 C19 120.1(3)
C21 C20 H20 119.9
C23 C22 H22 119.5
C21 C22 C23 120.9(3)
C21 C22 H22 119.5
C1 C6 H6 119.9
C5 C6 C1 120.2(3)
C5 C6 H6 119.9
C20 C21 H21 120.3
C22 C21 C20 119.5(3)
C22 C21 H21 120.3
C24 C25 H25 119.5
C26 C25 C24 121.0(3)
C26 C25 H25 119.5
C1 C2 H2 120.3
C3 C2 C1 119.4(3)
C3 C2 H2 120.3
C24 C29 H29 119.3
C24 C29 C28 121.5(3)
C28 C29 H29 119.3
O3 C14 C15 105.3(2)
O3 C14 H14A 110.7
O3 C14 H14B 110.7
C15 C14 H14A 110.7
C15 C14 H14B 110.7
H14A C14 H14B 108.8
C6 C5 H5 119.2
C4 C5 C6 121.5(3)
C4 C5 H5 119.2
O3 C13 C12 104.9(2)
O3 C13 H13A 110.8
O3 C13 H13B 110.8
C12 C13 H13A 110.8
C12 C13 H13B 110.8
H13A C13 H13B 108.8
C28 C27 H27 120.3
C26 C27 H27 120.3
C26 C27 C28 119.4(3)
C2 C3 H3 119.1
C4 C3 C2 121.8(3)
C4 C3 H3 119.1
C29 C28 H28 119.8
C27 C28 C29 120.3(3)
C27 C28 H28 119.8
C5 C4 C7 120.6(3)
C3 C4 C5 118.1(3)
C3 C4 C7 121.4(3)
C25 C26 H26 119.8
C27 C26 C25 120.5(3)
C27 C26 H26 119.8
C4 C7 H7A 109.5
C4 C7 H7B 109.5
C4 C7 H7C 109.5
H7A C7 H7B 109.5
H7A C7 H7C 109.5
H7B C7 H7C 109.5

loop_
_geom_bond_atom_site_label_1
_geom_bond_atom_site_label_2
_geom_bond_distance
S1 N1 1.623(2)
S1 O1 1.4304(19)
S1 O2 1.4291(19)
S1 C1 1.756(3)
O3 C14 1.425(3)
O3 C13 1.425(3)
N1 C8 1.500(3)
N1 C11 1.502(3)
C18 C19 1.393(3)
C18 C17 1.516(3)
C18 C23 1.389(3)
C9 H9 0.9800
C9 C10 1.525(3)
C9 C8 1.518(3)
C9 C17 1.518(3)
C24 C16 1.515(4)
C24 C25 1.389(4)
C24 C29 1.379(4)
C19 H19 0.9300
C19 C20 1.382(3)
C16 H16 0.9800
C16 C17 1.581(3)
C16 C15 1.508(3)
C10 H10 0.9800
C10 C12 1.496(4)
C10 C11 1.517(3)
C8 H8A 0.9700
C8 H8B 0.9700
C1 C6 1.377(4)
C1 C2 1.397(4)
C17 H17 0.9800
C12 C15 1.323(4)
C12 C13 1.498(3)
C15 C14 1.502(3)
C23 H23 0.9300
C23 C22 1.381(3)
C11 H11A 0.9700
C11 H11B 0.9700
C20 H20 0.9300
C20 C21 1.382(4)
C22 H22 0.9300
C22 C21 1.364(4)
C6 H6 0.9300
C6 C5 1.376(4)
C21 H21 0.9300
C25 H25 0.9300
C25 C26 1.389(5)
C2 H2 0.9300
C2 C3 1.377(4)
C29 H29 0.9300
C29 C28 1.385(4)
C14 H14A 0.9700
C14 H14B 0.9700
C5 H5 0.9300
C5 C4 1.375(4)
C13 H13A 0.9700
C13 H13B 0.9700
C27 H27 0.9300
C27 C28 1.369(5)
C27 C26 1.365(5)
C3 H3 0.9300
C3 C4 1.371(5)
C28 H28 0.9300
C4 C7 1.514(5)
C26 H26 0.9300
C7 H7A 0.9600
C7 H7B 0.9600
C7 H7C 0.9600
